data_4085455
loop_
_publ_author_name
'Weststrate, Nora-ann'
'Fern\'andez, Israel'
'Liles, David C.'
'van Jaarsveld, Nina'
'Lotz, Simon'

_publ_section_title
;
 Fischer-Type Carbene Complexes of Tris(1,4-phenylene)amines and
 Tri(2-furyl)phosphine
;
_journal_issue 4
_journal_name_full Organometallics
_journal_page_first 696
_journal_paper_doi 10.1021/om5008538
_journal_volume 34
_journal_year 2015
_chemical_formula_moiety 'C20 H13 O9 P W'
_chemical_formula_sum 'C20 H13 O9 P W'
_chemical_formula_weight 612.12
_chemical_name_systematic
;
 Pentacarbonyl-(ethoxy-(5-(di-2-furylphosphine)fur-2-yl)-methylidene)-
tungsten
;
_space_group_crystal_system monoclinic
_space_group_IT_number 15
_space_group_name_Hall '-C 2yc'
_space_group_name_H-M_alt 'C 1 2/c 1'
_symmetry_space_group_name_Hall '-C 2yc'
_symmetry_space_group_name_H-M 'C 1 2/c 1'
_atom_sites_solution_hydrogens difmap
_atom_sites_solution_primary intrinsic-phasing
_audit_creation_method SHELXL-2013
_cell_angle_alpha 90
_cell_angle_beta 93.651(3)
_cell_angle_gamma 90
_cell_formula_units_Z 8
_cell_length_a 40.3819(18)
_cell_length_b 7.6045(3)
_cell_length_c 13.7313(6)
_cell_measurement_reflns_used 9806
_cell_measurement_temperature 150(2)
_cell_measurement_theta_max 37.517
_cell_measurement_theta_min 2.725
_cell_volume 4208.1(3)
_computing_cell_refinement 'SAINT (Bruker, 2013)'
_computing_data_collection 'APEX2 (Bruker, 2013)'
_computing_data_reduction SAINT
_computing_molecular_graphics
;
 ORTEP-3 for Windows (Farrugia, 1997), POV-RAY (Cason, 2004),
 Mercury (Macrae <i>et al</i>., 2008)
;
_computing_publication_material 'SHELXL-2013, PLATON (Spek, 2009)'
_computing_structure_refinement 'SHELXTL, SHELXL-2013 (Sheldrick, 2013)'
_computing_structure_solution 'SHELXTS (Sheldrick, 2013)'
_diffrn_ambient_temperature 150(2)
_diffrn_detector_area_resol_mean 10.24
_diffrn_measured_fraction_theta_full 0.999
_diffrn_measured_fraction_theta_max 1.000
_diffrn_measurement_device_type 'Bruker kappa, Photon 100 CMOS'
_diffrn_measurement_method '\f and \w scans'
_diffrn_radiation_source 'I\ms micro focus'
_diffrn_radiation_type MoK\a
_diffrn_radiation_wavelength 0.71073
_diffrn_reflns_av_R_equivalents 0.0548
_diffrn_reflns_av_unetI/netI 0.0211
_diffrn_reflns_Laue_measured_fraction_full 0.999
_diffrn_reflns_Laue_measured_fraction_max 1.000
_diffrn_reflns_limit_h_max 67
_diffrn_reflns_limit_h_min -67
_diffrn_reflns_limit_k_max 12
_diffrn_reflns_limit_k_min -12
_diffrn_reflns_limit_l_max 22
_diffrn_reflns_limit_l_min -22
_diffrn_reflns_number 153596
_diffrn_reflns_point_group_measured_fraction_full 0.999
_diffrn_reflns_point_group_measured_fraction_max 1.000
_diffrn_reflns_theta_full 25.242
_diffrn_reflns_theta_max 36.317
_diffrn_reflns_theta_min 2.726
_exptl_absorpt_coefficient_mu 5.616
_exptl_absorpt_correction_T_max 0.7476
_exptl_absorpt_correction_T_min 0.4770
_exptl_absorpt_correction_type multi-scan
_exptl_absorpt_process_details ' SADABS (Bruker, 2013)'
_exptl_crystal_colour dark-red
_exptl_crystal_density_diffrn 1.932
_exptl_crystal_density_method 'not measured'
_exptl_crystal_description needle
_exptl_crystal_F_000 2352
_exptl_crystal_size_max 0.264
_exptl_crystal_size_mid 0.088
_exptl_crystal_size_min 0.071
_refine_diff_density_max 2.425
_refine_diff_density_min -0.606
_refine_diff_density_rms 0.157
_refine_ls_extinction_method none
_refine_ls_goodness_of_fit_ref 1.062
_refine_ls_hydrogen_treatment constr
_refine_ls_matrix_type full
_refine_ls_number_parameters 281
_refine_ls_number_reflns 10217
_refine_ls_number_restraints 0
_refine_ls_restrained_S_all 1.062
_refine_ls_R_factor_all 0.0342
_refine_ls_R_factor_gt 0.0231
_refine_ls_shift/su_max 0.001
_refine_ls_shift/su_mean 0.000
_refine_ls_structure_factor_coef Fsqd
_refine_ls_weighting_details
;
 w=1/[\s^2^(Fo^2^)+(0.0269P)^2^+3.7586P]
 where P=(Fo^2^+2Fc^2^)/3
;
_refine_ls_weighting_scheme calc
_refine_ls_wR_factor_gt 0.0506
_refine_ls_wR_factor_ref 0.0541
_reflns_number_gt 8601
_reflns_number_total 10217
_reflns_threshold_expression 'I > 2\s(I)'
_cod_data_source_file om5008538_si_002.cif
_cod_data_source_block Cmplx_4b
_cod_depositor_comments 'Adding full bibliography for 4085452--4085456.cif.'
_cod_database_code 4085455
_shelxl_version_number 2013-2

loop_
_space_group_symop_operation_xyz
'x, y, z'
'-x, y, -z+1/2'
'x+1/2, y+1/2, z'
'-x+1/2, y+1/2, -z+1/2'
'-x, -y, -z'
'x, -y, z-1/2'
'-x+1/2, -y+1/2, -z'
'x+1/2, -y+1/2, z-1/2'

loop_
_atom_site_label
_atom_site_type_symbol
_atom_site_fract_x
_atom_site_fract_y
_atom_site_fract_z
_atom_site_U_iso_or_equiv
_atom_site_adp_type
_atom_site_occupancy
_atom_site_site_symmetry_order
_atom_site_calc_flag
_atom_site_refinement_flags_posn
_atom_site_refinement_flags_adp
W1 W 0.06732(2) 0.03646(2) 0.99270(2) 0.01746(2) Uani 1 1 d . .
C1 C 0.03926(5) -0.1546(3) 0.92514(14) 0.0252(3) Uani 1 1 d . .
O1 O 0.02369(4) -0.2621(2) 0.88605(13) 0.0412(4) Uani 1 1 d . .
C2 C 0.03296(4) 0.2197(3) 0.94357(14) 0.0240(3) Uani 1 1 d . .
O2 O 0.01339(4) 0.3180(2) 0.91455(12) 0.0350(3) Uani 1 1 d . .
C3 C 0.09133(5) 0.0667(3) 0.86659(14) 0.0249(3) Uani 1 1 d . .
O3 O 0.10384(4) 0.0811(3) 0.79506(12) 0.0416(4) Uani 1 1 d . .
C4 C 0.10130(4) -0.1493(2) 1.04120(13) 0.0230(3) Uani 1 1 d . .
O4 O 0.11991(4) -0.2530(2) 1.06904(12) 0.0363(3) Uani 1 1 d . .
C5 C 0.04339(5) -0.0028(3) 1.11777(14) 0.0231(3) Uani 1 1 d . .
O5 O 0.03043(4) -0.0292(2) 1.18805(12) 0.0365(4) Uani 1 1 d . .
C6 C 0.09963(4) 0.2308(2) 1.06515(13) 0.0205(3) Uani 1 1 d . .
O6 O 0.09321(3) 0.36526(19) 1.12268(11) 0.0306(3) Uani 1 1 d . .
C7 C 0.05928(5) 0.4214(3) 1.1344(2) 0.0406(6) Uani 1 1 d . .
H7A H 0.0450 0.3179 1.1439 0.049 Uiso 1 1 calc R U
H7B H 0.0505 0.4853 1.0755 0.049 Uiso 1 1 calc R U
C8 C 0.05943(6) 0.5385(3) 1.22106(17) 0.0333(4) Uani 1 1 d . .
H8A H 0.0658 0.4707 1.2800 0.050 Uiso 1 1 calc R U
H8B H 0.0372 0.5880 1.2264 0.050 Uiso 1 1 calc R U
H8C H 0.0754 0.6341 1.2139 0.050 Uiso 1 1 calc R U
P1 P 0.21027(2) -0.00515(7) 0.94286(4) 0.02166(8) Uani 1 1 d . .
O7 O 0.14933(3) 0.10684(17) 1.00259(9) 0.0198(2) Uani 1 1 d . .
C9 C 0.13575(4) 0.2269(2) 1.06339(12) 0.0189(3) Uani 1 1 d . .
C10 C 0.16059(4) 0.3180(3) 1.11306(13) 0.0229(3) Uani 1 1 d . .
H10 H 0.1580 0.4097 1.1589 0.027 Uiso 1 1 calc R U
C11 C 0.19091(4) 0.2496(3) 1.08324(13) 0.0237(3) Uani 1 1 d . .
H11 H 0.2126 0.2856 1.1058 0.028 Uiso 1 1 calc R U
C12 C 0.18305(4) 0.1218(2) 1.01574(12) 0.0187(3) Uani 1 1 d . .
O8 O 0.15422(3) -0.18344(19) 0.86989(10) 0.0266(3) Uani 1 1 d . .
C13 C 0.18624(4) -0.1963(2) 0.91001(13) 0.0227(3) Uani 1 1 d . .
C14 C 0.19490(5) -0.3691(3) 0.91768(14) 0.0288(4) Uani 1 1 d . .
H14 H 0.2156 -0.4145 0.9427 0.035 Uiso 1 1 calc R U
C15 C 0.16699(6) -0.4684(3) 0.88109(16) 0.0322(4) Uani 1 1 d . .
H15 H 0.1654 -0.5929 0.8771 0.039 Uiso 1 1 calc R U
C16 C 0.14341(5) -0.3522(3) 0.85338(15) 0.0301(4) Uani 1 1 d . .
H16 H 0.1220 -0.3826 0.8259 0.036 Uiso 1 1 calc R U
O9 O 0.22964(4) 0.2488(2) 0.82439(12) 0.0358(3) Uani 1 1 d . .
C17 C 0.20618(4) 0.1178(2) 0.82966(13) 0.0219(3) Uani 1 1 d . .
C18 C 0.18658(5) 0.1149(3) 0.74584(14) 0.0287(4) Uani 1 1 d . .
H18 H 0.1685 0.0374 0.7306 0.034 Uiso 1 1 calc R U
C19 C 0.19819(6) 0.2505(3) 0.68485(15) 0.0352(5) Uani 1 1 d . .
H19 H 0.1895 0.2808 0.6212 0.042 Uiso 1 1 calc R U
C20 C 0.22370(6) 0.3264(3) 0.73484(18) 0.0404(5) Uani 1 1 d . .
H20 H 0.2362 0.4218 0.7115 0.048 Uiso 1 1 calc R U

loop_
_atom_site_aniso_label
_atom_site_aniso_U_11
_atom_site_aniso_U_22
_atom_site_aniso_U_33
_atom_site_aniso_U_23
_atom_site_aniso_U_13
_atom_site_aniso_U_12
W1 0.01341(3) 0.01859(3) 0.02051(3) -0.00155(2) 0.00208(2) -0.00034(2)
C1 0.0204(7) 0.0248(8) 0.0303(9) -0.0038(7) 0.0019(7) -0.0011(6)
O1 0.0360(8) 0.0347(8) 0.0526(10) -0.0161(8) 0.0007(7) -0.0090(7)
C2 0.0177(7) 0.0254(8) 0.0290(8) 0.0002(7) 0.0024(6) -0.0019(6)
O2 0.0277(7) 0.0325(8) 0.0441(9) 0.0061(7) -0.0020(6) 0.0064(6)
C3 0.0187(7) 0.0297(9) 0.0263(8) 0.0036(7) 0.0009(6) 0.0043(6)
O3 0.0315(8) 0.0654(12) 0.0289(7) 0.0142(8) 0.0086(6) 0.0140(8)
C4 0.0194(7) 0.0245(8) 0.0257(8) 0.0003(6) 0.0059(6) -0.0004(6)
O4 0.0327(8) 0.0326(8) 0.0444(8) 0.0118(7) 0.0086(6) 0.0098(6)
C5 0.0171(7) 0.0259(8) 0.0266(8) -0.0022(6) 0.0023(6) 0.0012(6)
O5 0.0313(8) 0.0489(10) 0.0305(7) 0.0027(7) 0.0111(6) 0.0029(7)
C6 0.0165(7) 0.0197(7) 0.0255(8) -0.0034(6) 0.0036(6) 0.0003(6)
O6 0.0182(6) 0.0290(7) 0.0452(8) -0.0177(6) 0.0072(5) -0.0003(5)
C7 0.0192(8) 0.0410(12) 0.0621(15) -0.0269(11) 0.0058(9) 0.0049(8)
C8 0.0322(10) 0.0357(11) 0.0329(10) -0.0066(8) 0.0086(8) 0.0081(9)
P1 0.01575(18) 0.0252(2) 0.0244(2) 0.00004(16) 0.00397(16) 0.00330(16)
O7 0.0135(5) 0.0224(6) 0.0239(5) -0.0067(5) 0.0027(4) -0.0003(4)
C9 0.0162(6) 0.0196(7) 0.0211(7) -0.0034(6) 0.0041(5) -0.0003(6)
C10 0.0209(7) 0.0252(8) 0.0230(7) -0.0060(6) 0.0038(6) -0.0035(6)
C11 0.0164(7) 0.0300(9) 0.0247(8) -0.0041(7) 0.0005(6) -0.0039(6)
C12 0.0135(6) 0.0227(7) 0.0198(7) 0.0013(6) 0.0010(5) -0.0001(6)
O8 0.0238(6) 0.0227(6) 0.0332(7) -0.0003(5) 0.0003(5) 0.0012(5)
C13 0.0228(8) 0.0240(8) 0.0215(7) 0.0009(6) 0.0035(6) 0.0038(6)
C14 0.0352(10) 0.0243(8) 0.0268(8) 0.0006(7) 0.0007(7) 0.0091(8)
C15 0.0500(13) 0.0206(8) 0.0266(9) -0.0022(7) 0.0062(9) 0.0013(8)
C16 0.0337(10) 0.0272(9) 0.0299(9) -0.0049(7) 0.0054(8) -0.0064(8)
O9 0.0229(6) 0.0418(9) 0.0430(8) 0.0112(7) 0.0038(6) -0.0093(6)
C17 0.0186(7) 0.0222(8) 0.0258(8) 0.0003(6) 0.0083(6) 0.0013(6)
C18 0.0376(10) 0.0243(8) 0.0241(8) -0.0016(7) 0.0019(7) -0.0033(8)
C19 0.0497(13) 0.0326(10) 0.0245(9) 0.0035(8) 0.0120(8) 0.0051(9)
C20 0.0371(11) 0.0415(12) 0.0444(12) 0.0156(10) 0.0171(10) -0.0035(10)

loop_
_atom_type_symbol
_atom_type_description
_atom_type_scat_dispersion_real
_atom_type_scat_dispersion_imag
_atom_type_scat_source
C C 0.0033 0.0016 'International Tables Vol C Tables 4.2.6.8 and 6.1.1.4'
H H 0.0000 0.0000 'International Tables Vol C Tables 4.2.6.8 and 6.1.1.4'
O O 0.0106 0.0060 'International Tables Vol C Tables 4.2.6.8 and 6.1.1.4'
P P 0.1023 0.0942 'International Tables Vol C Tables 4.2.6.8 and 6.1.1.4'
W W -0.8490 6.8722 'International Tables Vol C Tables 4.2.6.8 and 6.1.1.4'

loop_
_geom_angle_atom_site_label_1
_geom_angle_atom_site_label_2
_geom_angle_atom_site_label_3
_geom_angle
C1 W1 C5 89.98(8)
C1 W1 C2 89.41(8)
C5 W1 C2 91.69(7)
C1 W1 C4 89.88(8)
C5 W1 C4 88.22(7)
C2 W1 C4 179.28(7)
C1 W1 C3 88.54(8)
C5 W1 C3 178.05(8)
C2 W1 C3 89.57(7)
C4 W1 C3 90.51(7)
C1 W1 C6 176.83(7)
C5 W1 C6 90.96(7)
C2 W1 C6 93.59(7)
C4 W1 C6 87.12(7)
C3 W1 C6 90.45(7)
O1 C1 W1 179.11(19)
O2 C2 W1 177.99(18)
O3 C3 W1 177.88(19)
O4 C4 W1 179.15(17)
O5 C5 W1 178.08(18)
O6 C6 C9 104.95(14)
O6 C6 W1 131.51(12)
C9 C6 W1 123.42(12)
C6 O6 C7 120.88(15)
O6 C7 C8 108.02(18)
O6 C7 H7A 110.1
C8 C7 H7A 110.1
O6 C7 H7B 110.1
C8 C7 H7B 110.1
H7A C7 H7B 108.4
C7 C8 H8A 109.5
C7 C8 H8B 109.5
H8A C8 H8B 109.5
C7 C8 H8C 109.5
H8A C8 H8C 109.5
H8B C8 H8C 109.5
C13 P1 C12 103.52(8)
C13 P1 C17 100.63(8)
C12 P1 C17 99.99(8)
C12 O7 C9 107.26(13)
C10 C9 O7 109.37(14)
C10 C9 C6 133.20(16)
O7 C9 C6 117.41(14)
C9 C10 C11 106.92(15)
C9 C10 H10 126.5
C11 C10 H10 126.5
C12 C11 C10 106.85(15)
C12 C11 H11 126.6
C10 C11 H11 126.6
C11 C12 O7 109.59(14)
C11 C12 P1 129.11(13)
O7 C12 P1 121.14(12)
C16 O8 C13 106.33(15)
C14 C13 O8 109.24(17)
C14 C13 P1 129.18(15)
O8 C13 P1 121.58(13)
C13 C14 C15 106.95(18)
C13 C14 H14 126.5
C15 C14 H14 126.5
C16 C15 C14 106.48(18)
C16 C15 H15 126.8
C14 C15 H15 126.8
C15 C16 O8 111.00(19)
C15 C16 H16 124.5
O8 C16 H16 124.5
C20 O9 C17 106.03(17)
C18 C17 O9 109.44(16)
C18 C17 P1 137.45(15)
O9 C17 P1 113.09(13)
C17 C18 C19 106.92(19)
C17 C18 H18 126.5
C19 C18 H18 126.5
C20 C19 C18 106.43(19)
C20 C19 H19 126.8
C18 C19 H19 126.8
C19 C20 O9 111.2(2)
C19 C20 H20 124.4
O9 C20 H20 124.4

loop_
_geom_bond_atom_site_label_1
_geom_bond_atom_site_label_2
_geom_bond_distance
W1 C1 2.0303(19)
W1 C5 2.0454(19)
W1 C2 2.0501(19)
W1 C4 2.0507(19)
W1 C3 2.0507(19)
W1 C6 2.1702(17)
C1 O1 1.144(2)
C2 O2 1.141(2)
C3 O3 1.138(2)
C4 O4 1.139(2)
C5 O5 1.145(2)
C6 O6 1.328(2)
C6 C9 1.461(2)
O6 C7 1.454(2)
C7 C8 1.486(3)
C7 H7A 0.9900
C7 H7B 0.9900
C8 H8A 0.9800
C8 H8B 0.9800
C8 H8C 0.9800
P1 C13 1.789(2)
P1 C12 1.8117(17)
P1 C17 1.8125(19)
O7 C12 1.3670(19)
O7 C9 1.3747(19)
C9 C10 1.365(2)
C10 C11 1.414(2)
C10 H10 0.9500
C11 C12 1.366(2)
C11 H11 0.9500
O8 C16 1.370(2)
O8 C13 1.376(2)
C13 C14 1.362(3)
C14 C15 1.422(3)
C14 H14 0.9500
C15 C16 1.337(3)
C15 H15 0.9500
C16 H16 0.9500
O9 C20 1.371(3)
O9 C17 1.380(2)
C17 C18 1.355(3)
C18 C19 1.426(3)
C18 H18 0.9500
C19 C20 1.332(4)
C19 H19 0.9500
C20 H20 0.9500

loop_
_geom_torsion_atom_site_label_1
_geom_torsion_atom_site_label_2
_geom_torsion_atom_site_label_3
_geom_torsion_atom_site_label_4
_geom_torsion
C9 C6 O6 C7 173.8(2)
W1 C6 O6 C7 -10.2(3)
C6 O6 C7 C8 164.98(19)
C12 O7 C9 C10 0.86(19)
C12 O7 C9 C6 -177.60(15)
O6 C6 C9 C10 6.8(3)
W1 C6 C9 C10 -169.60(17)
O6 C6 C9 O7 -175.21(15)
W1 C6 C9 O7 8.4(2)
O7 C9 C10 C11 -1.1(2)
C6 C9 C10 C11 177.07(19)
C9 C10 C11 C12 0.8(2)
C10 C11 C12 O7 -0.3(2)
C10 C11 C12 P1 175.00(14)
C9 O7 C12 C11 -0.31(19)
C9 O7 C12 P1 -176.08(12)
C13 P1 C12 C11 158.13(17)
C17 P1 C12 C11 -98.28(18)
C13 P1 C12 O7 -27.01(16)
C17 P1 C12 O7 76.58(15)
C16 O8 C13 C14 0.2(2)
C16 O8 C13 P1 179.66(13)
C12 P1 C13 C14 -130.10(18)
C17 P1 C13 C14 126.80(18)
C12 P1 C13 O8 50.50(16)
C17 P1 C13 O8 -52.60(15)
O8 C13 C14 C15 -0.2(2)
P1 C13 C14 C15 -179.70(15)
C13 C14 C15 C16 0.2(2)
C14 C15 C16 O8 -0.1(2)
C13 O8 C16 C15 0.0(2)
C20 O9 C17 C18 0.2(2)
C20 O9 C17 P1 178.86(15)
C13 P1 C17 C18 15.3(2)
C12 P1 C17 C18 -90.7(2)
C13 P1 C17 O9 -162.87(13)
C12 P1 C17 O9 91.19(14)
O9 C17 C18 C19 0.0(2)
P1 C17 C18 C19 -178.22(17)
C17 C18 C19 C20 -0.1(2)
C18 C19 C20 O9 0.3(3)
C17 O9 C20 C19 -0.3(3)
